data_7716202
loop_
_publ_author_name
'Chandra, Anushri'
'Basu, Pousali'
'Raha, Shreya'
'Dhibar, Papu'
'Bhattacharya, Samaresh'

_publ_section_title
;
 Development of ruthenium complexes with S-donor ligands for application
 in synthesis, catalytic acceptorless alcohol dehydrogenation and
 crossed-aldol condensation.
;
_journal_issue 25
_journal_name_full 'Dalton transactions (Cambridge, England : 2003)'
_journal_page_first 10675
_journal_page_last 10685
_journal_paper_doi 10.1039/d4dt00985a
_journal_volume 53
_journal_year 2024
_chemical_formula_sum 'C12 H26 O4 Ru S6'
_chemical_formula_weight 527.76
_space_group_crystal_system monoclinic
_space_group_IT_number 15
_space_group_name_Hall '-C 2yc'
_space_group_name_H-M_alt 'C 1 2/c 1'
_atom_sites_solution_hydrogens geom
_audit_creation_method SHELXL-2016/6
_audit_update_record
;
2023-12-26 deposited with the CCDC.	2024-05-27 downloaded from the CCDC.
;
_cell_angle_alpha 90
_cell_angle_beta 94.318(2)
_cell_angle_gamma 90
_cell_formula_units_Z 4
_cell_length_a 13.9281(11)
_cell_length_b 16.4456(13)
_cell_length_c 9.3353(8)
_cell_measurement_reflns_used 345
_cell_measurement_temperature 273(2)
_cell_measurement_theta_max 27.147
_cell_measurement_theta_min 1.919
_cell_volume 2132.2(3)
_computing_structure_refinement 'SHELXL-2016/6 (Sheldrick, 2016)'
_computing_structure_solution 'SHELXT 2014/5 (Sheldrick, 2014)'
_diffrn_ambient_temperature 273(2)
_diffrn_measured_fraction_theta_full 0.970
_diffrn_measured_fraction_theta_max 0.975
_diffrn_measurement_device_type CCD
_diffrn_radiation_type MoK\a
_diffrn_radiation_wavelength 0.71073
_diffrn_reflns_av_R_equivalents 0.0360
_diffrn_reflns_av_unetI/netI 0.0148
_diffrn_reflns_Laue_measured_fraction_full 0.970
_diffrn_reflns_Laue_measured_fraction_max 0.975
_diffrn_reflns_limit_h_max 17
_diffrn_reflns_limit_h_min -17
_diffrn_reflns_limit_k_max 21
_diffrn_reflns_limit_k_min -21
_diffrn_reflns_limit_l_max 11
_diffrn_reflns_limit_l_min -11
_diffrn_reflns_number 34169
_diffrn_reflns_point_group_measured_fraction_full 0.970
_diffrn_reflns_point_group_measured_fraction_max 0.975
_diffrn_reflns_theta_full 25.242
_diffrn_reflns_theta_max 27.147
_diffrn_reflns_theta_min 1.919
_exptl_absorpt_coefficient_mu 1.335
_exptl_crystal_colour Yellowish-brown
_exptl_crystal_density_diffrn 1.644
_exptl_crystal_description Block
_exptl_crystal_F_000 1080
_exptl_crystal_size_max 0.24
_exptl_crystal_size_mid 0.22
_exptl_crystal_size_min 0.16
_refine_diff_density_max 0.971
_refine_diff_density_min -1.915
_refine_diff_density_rms 0.481
_refine_ls_extinction_method none
_refine_ls_goodness_of_fit_ref 1.055
_refine_ls_hydrogen_treatment constr
_refine_ls_matrix_type full
_refine_ls_number_parameters 109
_refine_ls_number_reflns 2303
_refine_ls_number_restraints 0
_refine_ls_restrained_S_all 1.055
_refine_ls_R_factor_all 0.0307
_refine_ls_R_factor_gt 0.0186
_refine_ls_shift/su_max 0.001
_refine_ls_shift/su_mean 0.000
_refine_ls_structure_factor_coef Fsqd
_refine_ls_weighting_details 'w=1/[\s^2^(Fo^2^)+(0.1000P)^2^+0.5000P] where P=(Fo^2^+2Fc^2^)/3'
_refine_ls_weighting_scheme calc
_refine_ls_wR_factor_gt 0.0894
_refine_ls_wR_factor_ref 0.1134
_reflns_Friedel_coverage 0.000
_reflns_number_gt 2267
_reflns_number_total 2303
_reflns_threshold_expression 'I > 2\s(I)'
_cod_data_source_file d4dt00985a2.cif
_cod_data_source_block KP_SB_PB4_0m_a
_cod_depositor_comments 'Adding full bibliography for 7716201--7716206.cif.'
_cod_original_sg_symbol_H-M 'C 2/c'
_cod_database_code 7716202
_shelx_shelxl_version_number 2016/6
_shelx_space_group_comment
;
The symmetry employed for this shelxl refinement is uniquely defined
by the following loop, which should always be used as a source of
symmetry information in preference to the above space-group names.
They are only intended as comments.
;

loop_
_space_group_symop_operation_xyz
'x, y, z'
'-x, y, -z+1/2'
'x+1/2, y+1/2, z'
'-x+1/2, y+1/2, -z+1/2'
'-x, -y, -z'
'x, -y, z-1/2'
'-x+1/2, -y+1/2, -z'
'x+1/2, -y+1/2, z-1/2'

loop_
_atom_site_label
_atom_site_type_symbol
_atom_site_fract_x
_atom_site_fract_y
_atom_site_fract_z
_atom_site_U_iso_or_equiv
_atom_site_adp_type
_atom_site_occupancy
_atom_site_site_symmetry_order
_atom_site_calc_flag
_atom_site_refinement_flags_posn
_atom_site_refinement_flags_adp
_atom_site_refinement_flags_occupancy
_atom_site_disorder_assembly
_atom_site_disorder_group
Ru1 Ru 0.500000 0.25295(2) 0.250000 0.02569(15) Uani 1 2 d S T P . .
S1 S 0.66610(3) 0.27460(3) 0.32973(5) 0.03271(17) Uani 1 1 d . . . . .
S2 S 0.50599(4) 0.36011(3) 0.42861(6) 0.03472(18) Uani 1 1 d . . . . .
S3 S 0.53365(4) 0.15578(3) 0.09044(5) 0.03566(18) Uani 1 1 d . . . . .
O1 O 0.69103(10) 0.39491(9) 0.51038(15) 0.0354(3) Uani 1 1 d . . . . .
O2 O 0.59148(18) 0.08638(12) 0.1478(2) 0.0676(6) Uani 1 1 d . . . . .
C1 C 0.62753(14) 0.35001(11) 0.43499(19) 0.0288(4) Uani 1 1 d . . . . .
C2 C 0.65758(17) 0.45479(13) 0.6129(2) 0.0385(5) Uani 1 1 d . . . . .
H2 H 0.597766 0.480114 0.572889 0.046 Uiso 1 1 calc R U . . .
C3 C 0.6398(2) 0.4113(2) 0.7498(3) 0.0682(9) Uani 1 1 d . . . . .
H3A H 0.596150 0.367008 0.729118 0.102 Uiso 1 1 calc R U . . .
H3B H 0.612387 0.448492 0.814674 0.102 Uiso 1 1 calc R U . . .
H3C H 0.699665 0.390734 0.793057 0.102 Uiso 1 1 calc R U . . .
C4 C 0.7355(2) 0.51776(16) 0.6315(3) 0.0530(6) Uani 1 1 d . . . . .
H4A H 0.792805 0.493465 0.676367 0.080 Uiso 1 1 calc R U . . .
H4B H 0.714830 0.561124 0.690766 0.080 Uiso 1 1 calc R U . . .
H4C H 0.748748 0.538983 0.539229 0.080 Uiso 1 1 calc R U . . .
C6 C 0.5983(3) 0.1947(2) -0.0528(3) 0.0714(10) Uani 1 1 d . . . . .
H6A H 0.656554 0.220159 -0.013975 0.107 Uiso 1 1 calc R U . . .
H6B H 0.559203 0.233938 -0.106361 0.107 Uiso 1 1 calc R U . . .
H6C H 0.613755 0.150909 -0.115028 0.107 Uiso 1 1 calc R U . . .
C5 C 0.4316(2) 0.11473(18) -0.0120(3) 0.0648(8) Uani 1 1 d . . . . .
H5A H 0.452836 0.077439 -0.082180 0.097 Uiso 1 1 calc R U . . .
H5B H 0.395770 0.158042 -0.059782 0.097 Uiso 1 1 calc R U . . .
H5C H 0.391305 0.086632 0.050759 0.097 Uiso 1 1 calc R U . . .

loop_
_atom_site_aniso_label
_atom_site_aniso_U_11
_atom_site_aniso_U_22
_atom_site_aniso_U_33
_atom_site_aniso_U_23
_atom_site_aniso_U_13
_atom_site_aniso_U_12
Ru1 0.0263(2) 0.0219(2) 0.0282(2) 0.000 -0.00195(12) 0.000
S1 0.0283(3) 0.0303(3) 0.0390(3) -0.0067(2) -0.0013(2) 0.0031(2)
S2 0.0275(3) 0.0347(3) 0.0416(3) -0.01042(19) 0.0000(2) 0.00128(19)
S3 0.0420(3) 0.0303(3) 0.0337(3) -0.00510(18) -0.0040(2) 0.0062(2)
O1 0.0308(7) 0.0345(7) 0.0403(7) -0.0106(6) -0.0017(6) -0.0017(6)
O2 0.0929(16) 0.0516(11) 0.0554(10) -0.0079(9) -0.0127(10) 0.0410(11)
C1 0.0299(9) 0.0257(8) 0.0304(8) -0.0003(7) -0.0012(7) -0.0004(7)
C2 0.0369(10) 0.0364(11) 0.0411(10) -0.0128(8) -0.0035(8) 0.0043(8)
C3 0.0694(19) 0.093(2) 0.0426(13) -0.0081(13) 0.0089(12) -0.0184(18)
C4 0.0569(15) 0.0398(12) 0.0608(14) -0.0149(11) -0.0063(11) -0.0050(11)
C6 0.086(2) 0.0674(19) 0.0662(17) -0.0113(14) 0.0399(18) 0.0022(17)
C5 0.0627(17) 0.0641(17) 0.0649(16) -0.0307(14) -0.0125(14) -0.0058(14)

loop_
_atom_type_symbol
_atom_type_description
_atom_type_scat_dispersion_real
_atom_type_scat_dispersion_imag
_atom_type_scat_source
C C 0.0033 0.0016 'International Tables Vol C Tables 4.2.6.8 and 6.1.1.4'
H H 0.0000 0.0000 'International Tables Vol C Tables 4.2.6.8 and 6.1.1.4'
O O 0.0106 0.0060 'International Tables Vol C Tables 4.2.6.8 and 6.1.1.4'
S S 0.1246 0.1234 'International Tables Vol C Tables 4.2.6.8 and 6.1.1.4'
Ru Ru -1.2594 0.8363 'International Tables Vol C Tables 4.2.6.8 and 6.1.1.4'

loop_
_geom_angle_atom_site_label_1
_geom_angle_atom_site_label_2
_geom_angle_atom_site_label_3
_geom_angle
_geom_angle_site_symmetry_1
_geom_angle_site_symmetry_3
_geom_angle_publ_flag
S3 Ru1 S3 89.88(3) . 2_655 ?
S3 Ru1 S1 93.81(2) . . ?
S3 Ru1 S1 98.25(2) 2_655 . ?
S3 Ru1 S1 98.25(2) . 2_655 ?
S3 Ru1 S1 93.81(2) 2_655 2_655 ?
S1 Ru1 S1 162.95(3) . 2_655 ?
S3 Ru1 S2 166.08(2) . . ?
S3 Ru1 S2 93.38(2) 2_655 . ?
S1 Ru1 S2 72.338(18) . . ?
S1 Ru1 S2 95.039(19) 2_655 . ?
S3 Ru1 S2 93.38(2) . 2_655 ?
S3 Ru1 S2 166.08(2) 2_655 2_655 ?
S1 Ru1 S2 95.039(19) . 2_655 ?
S1 Ru1 S2 72.339(17) 2_655 2_655 ?
S2 Ru1 S2 86.69(3) . 2_655 ?
C1 S1 Ru1 87.03(7) . . ?
C1 S2 Ru1 86.31(7) . . ?
O2 S3 C5 107.05(14) . . ?
O2 S3 C6 104.91(15) . . ?
C5 S3 C6 99.21(17) . . ?
O2 S3 Ru1 116.30(8) . . ?
C5 S3 Ru1 115.13(10) . . ?
C6 S3 Ru1 112.44(10) . . ?
C1 O1 C2 119.36(16) . . ?
O1 C1 S1 119.44(15) . . ?
O1 C1 S2 126.34(14) . . ?
S1 C1 S2 114.21(11) . . ?
O1 C2 C3 108.4(2) . . ?
O1 C2 C4 105.96(18) . . ?
C3 C2 C4 113.2(2) . . ?
O1 C2 H2 109.7 . . ?
C3 C2 H2 109.7 . . ?
C4 C2 H2 109.7 . . ?
C2 C3 H3A 109.5 . . ?
C2 C3 H3B 109.5 . . ?
H3A C3 H3B 109.5 . . ?
C2 C3 H3C 109.5 . . ?
H3A C3 H3C 109.5 . . ?
H3B C3 H3C 109.5 . . ?
C2 C4 H4A 109.5 . . ?
C2 C4 H4B 109.5 . . ?
H4A C4 H4B 109.5 . . ?
C2 C4 H4C 109.5 . . ?
H4A C4 H4C 109.5 . . ?
H4B C4 H4C 109.5 . . ?
S3 C6 H6A 109.5 . . ?
S3 C6 H6B 109.5 . . ?
H6A C6 H6B 109.5 . . ?
S3 C6 H6C 109.5 . . ?
H6A C6 H6C 109.5 . . ?
H6B C6 H6C 109.5 . . ?
S3 C5 H5A 109.5 . . ?
S3 C5 H5B 109.5 . . ?
H5A C5 H5B 109.5 . . ?
S3 C5 H5C 109.5 . . ?
H5A C5 H5C 109.5 . . ?
H5B C5 H5C 109.5 . . ?

loop_
_geom_bond_atom_site_label_1
_geom_bond_atom_site_label_2
_geom_bond_distance
_geom_bond_site_symmetry_2
_geom_bond_publ_flag
Ru1 S3 2.2577(5) . ?
Ru1 S3 2.2577(5) 2_655 ?
Ru1 S1 2.4028(5) . ?
Ru1 S1 2.4028(5) 2_655 ?
Ru1 S2 2.4232(5) . ?
Ru1 S2 2.4232(5) 2_655 ?
S1 C1 1.6945(19) . ?
S2 C1 1.698(2) . ?
S3 O2 1.4743(18) . ?
S3 C5 1.785(3) . ?
S3 C6 1.786(3) . ?
O1 C1 1.315(2) . ?
O1 C2 1.473(2) . ?
C2 C3 1.500(4) . ?
C2 C4 1.501(3) . ?
C2 H2 0.9800 . ?
C3 H3A 0.9600 . ?
C3 H3B 0.9600 . ?
C3 H3C 0.9600 . ?
C4 H4A 0.9600 . ?
C4 H4B 0.9600 . ?
C4 H4C 0.9600 . ?
C6 H6A 0.9600 . ?
C6 H6B 0.9600 . ?
C6 H6C 0.9600 . ?
C5 H5A 0.9600 . ?
C5 H5B 0.9600 . ?
C5 H5C 0.9600 . ?
